data_4002317
loop_
_publ_author_name
'Liu, Y.-L.'
'Shi, Z.'
'Zhang, L.-R.'
'Hua, J.'
'Chen, J.-S.'
'Li, B.-Z.'
'Fu, Y.-L.'
'Pang, W.-Q.'

_publ_section_title
;
 Hydrothermal synthesis and characterization of two three-dimensional
 titanium phosphates
;
_journal_name_full 'Chemistry of Materials (1,1989-)'
_journal_page_first 2017
_journal_page_last 2022
_journal_volume 13
_journal_year 2001
_chemical_formula_sum 'C6 H20 N2 O48 P12 Ti7'
_chemical_name_systematic '(Ti7 (H P O4)6 (P O4)6) (C6 N2 H14)'
_space_group_IT_number 148
_symmetry_space_group_name_Hall '-R 3'
_symmetry_space_group_name_H-M 'R -3 :H'
_cell_angle_alpha 90
_cell_angle_beta 90
_cell_angle_gamma 120
_cell_formula_units_Z 3
_cell_length_a 16.864
_cell_length_b 16.864
_cell_length_c 12.334
_cell_volume 3037.776
_citation_journal_id_ASTM CMATEX
_cod_data_source_file Liu_CMATEX_2001_942.cif
_cod_data_source_block C6H20N2O48P12Ti7
_cod_database_code 4002317

loop_
_symmetry_equiv_pos_as_xyz
x,y,z
-y,x-y,z
-x+y,-x,z
-x,-y,-z
y,-x+y,-z
x-y,x,-z
x+2/3,y+1/3,z+1/3
-y+2/3,x-y+1/3,z+1/3
-x+y+2/3,-x+1/3,z+1/3
-x+2/3,-y+1/3,-z+1/3
y+2/3,-x+y+1/3,-z+1/3
x-y+2/3,x+1/3,-z+1/3
x+1/3,y+2/3,z+2/3
-y+1/3,x-y+2/3,z+2/3
-x+y+1/3,-x+2/3,z+2/3
-x+1/3,-y+2/3,-z+2/3
y+1/3,-x+y+2/3,-z+2/3
x-y+1/3,x+2/3,-z+2/3

loop_
_atom_site_label
_atom_site_type_symbol
_atom_site_fract_x
_atom_site_fract_y
_atom_site_fract_z
_atom_site_occupancy
_atom_site_U_iso_or_equiv
O7 O-2 0.1069 0.0434 0.5963 1 0.0
O5 O-2 0.3633 0.0366 0.7468 1 0.0
P1 P+5 0.1948 0.0453 0.6304 1 0.0
C1 C 0.0592 0.0855 0.0276 0.5 0.0
C2 C 0.0964 0.028 0.0607 0.5 0.0
P2 P+5 0.258 -0.0732 0.0049 1 0.0
O8 O-2 0.2644 0.8537 0.9343 1 0.0
O2 O-2 0.3899 0.2101 0.7595 1 0.0
Ti2 Ti+4 0 0 0.5 1 0.0
N1 N 0 0 0.132 1 0.0
O1 O-2 0.2109 0.0599 0.7529 1 0.0
O6 O-2 0.4321 0.1437 0.9327 1 0.0
O4 O-2 0.2577 -0.003 0.9291 1 0.0
O3 O-2 0.2862 0.168 0.9332 1 0.0
Ti1 Ti+4 0.3241 0.1016 0.8376 1 0.0
